data_4085554
loop_
_publ_author_name
'Massard, Alexandre'
'Braunstein, Pierre'
'Danopoulos, Andreas A.'
'Choua, Sylvie'
'Rabu, Pierre'

_publ_section_title
;
 Studies on Three-Coordinate [Co{N(SiMe3)2}2L] Complexes, L =
 N-Heterocyclic Carbene
;
_journal_issue 11
_journal_name_full Organometallics
_journal_page_first 2429
_journal_paper_doi 10.1021/om501178p
_journal_volume 34
_journal_year 2015
_chemical_formula_moiety 'C45 H72 Co N4 Si2'
_chemical_formula_sum 'C45 H72 Co N4 Si2'
_chemical_formula_weight 784.17
_chemical_name_systematic
;
 ?
;
_space_group_crystal_system monoclinic
_space_group_IT_number 14
_space_group_name_Hall '-P 2ybc'
_space_group_name_H-M_alt 'P 1 21/c 1'
_symmetry_space_group_name_Hall '-P 2ybc'
_symmetry_space_group_name_H-M 'P 1 21/c 1'
_atom_sites_solution_hydrogens mixed
_atom_sites_solution_primary direct
_atom_sites_solution_secondary difmap
_audit_creation_method SHELXL-2013
_cell_angle_alpha 90
_cell_angle_beta 114.840(2)
_cell_angle_gamma 90
_cell_formula_units_Z 4
_cell_length_a 13.1559(4)
_cell_length_b 18.4135(6)
_cell_length_c 20.8768(5)
_cell_measurement_reflns_used 7676
_cell_measurement_temperature 173(2)
_cell_measurement_theta_max 28.01
_cell_measurement_theta_min 2.38
_cell_volume 4589.4(2)
_computing_cell_refinement 'Bruker SAINT'
_computing_data_collection 'Bruker APEX2'
_computing_data_reduction 'Bruker SAINT'
_computing_molecular_graphics 'Bruker SHELXTL'
_computing_publication_material 'Bruker SHELXTL'
_computing_structure_refinement 'SHELXL-2013 (Sheldrick, 2013)'
_computing_structure_solution 'SHELXS-2013 (Sheldrick, 2013)'
_diffrn_ambient_temperature 173(2)
_diffrn_measured_fraction_theta_full 1.000
_diffrn_measured_fraction_theta_max 0.999
_diffrn_measurement_device_type 'Bruker APEX-II CCD'
_diffrn_measurement_method '\f and \w scans'
_diffrn_radiation_type MoK\a
_diffrn_radiation_wavelength 0.71073
_diffrn_reflns_av_R_equivalents 0.0486
_diffrn_reflns_av_unetI/netI 0.0569
_diffrn_reflns_Laue_measured_fraction_full 1.000
_diffrn_reflns_Laue_measured_fraction_max 0.999
_diffrn_reflns_limit_h_max 17
_diffrn_reflns_limit_h_min -17
_diffrn_reflns_limit_k_max 25
_diffrn_reflns_limit_k_min -24
_diffrn_reflns_limit_l_max 26
_diffrn_reflns_limit_l_min -28
_diffrn_reflns_number 37772
_diffrn_reflns_point_group_measured_fraction_full 1.000
_diffrn_reflns_point_group_measured_fraction_max 0.999
_diffrn_reflns_theta_full 25.242
_diffrn_reflns_theta_max 29.020
_diffrn_reflns_theta_min 1.542
_diffrn_source 'fine-focus sealed tube'
_exptl_absorpt_coefficient_mu 0.459
_exptl_absorpt_correction_T_max 0.7458
_exptl_absorpt_correction_T_min 0.6420
_exptl_absorpt_correction_type multi-scan
_exptl_absorpt_process_details sadabs
_exptl_crystal_colour brown
_exptl_crystal_density_diffrn 1.135
_exptl_crystal_description plate
_exptl_crystal_F_000 1700
_exptl_crystal_size_max 0.400
_exptl_crystal_size_mid 0.250
_exptl_crystal_size_min 0.180
_refine_diff_density_max 0.569
_refine_diff_density_min -0.365
_refine_diff_density_rms 0.057
_refine_ls_extinction_method none
_refine_ls_goodness_of_fit_ref 1.014
_refine_ls_hydrogen_treatment mixed
_refine_ls_matrix_type full
_refine_ls_number_parameters 491
_refine_ls_number_reflns 12198
_refine_ls_number_restraints 0
_refine_ls_restrained_S_all 1.014
_refine_ls_R_factor_all 0.0796
_refine_ls_R_factor_gt 0.0441
_refine_ls_shift/su_max 0.002
_refine_ls_shift/su_mean 0.000
_refine_ls_structure_factor_coef Fsqd
_refine_ls_weighting_details 'w=1/[\s^2^(Fo^2^)+(0.0519P)^2^+0.2372P] where P=(Fo^2^+2Fc^2^)/3'
_refine_ls_weighting_scheme calc
_refine_ls_wR_factor_gt 0.0942
_refine_ls_wR_factor_ref 0.1056
_reflns_Friedel_coverage 0.000
_reflns_number_gt 8316
_reflns_number_total 12198
_reflns_threshold_expression 'I > 2\s(I)'
_cod_data_source_file om501178p_si_002.cif
_cod_data_source_block complex8pbam140304
_cod_depositor_comments 'Adding full bibliography for 4085549--4085557.cif.'
_cod_database_code 4085554
_shelx_space_group_comment
;
The symmetry employed for this shelxl refinement is uniquely defined
by the following loop, which should always be used as a source of
symmetry information in preference to the above space-group names.
They are only intended as comments.
;
_shelx_estimated_absorpt_t_min 0.838
_shelx_estimated_absorpt_t_max 0.922
_shelxl_version_number 2013-4

loop_
_space_group_symop_operation_xyz
'x, y, z'
'-x, y+1/2, -z+1/2'
'-x, -y, -z'
'x, -y-1/2, z-1/2'

loop_
_atom_site_label
_atom_site_type_symbol
_atom_site_fract_x
_atom_site_fract_y
_atom_site_fract_z
_atom_site_U_iso_or_equiv
_atom_site_adp_type
_atom_site_occupancy
_atom_site_site_symmetry_order
_atom_site_calc_flag
_atom_site_refinement_flags_posn
_atom_site_refinement_flags_adp
C1 C 0.77473(14) 0.26962(9) 0.65850(9) 0.0200(4) Uani 1 1 d . .
C2 C 0.66512(18) 0.22997(11) 0.54706(10) 0.0328(5) Uani 1 1 d . .
H2 H 0.6028 0.2102 0.5083 0.039 Uiso 1 1 calc R U
C3 C 0.75990(17) 0.25370(11) 0.54635(10) 0.0305(4) Uani 1 1 d . .
H3 H 0.7787 0.2540 0.5071 0.037 Uiso 1 1 calc R U
C4 C 0.57992(15) 0.21653(11) 0.62975(10) 0.0277(4) Uani 1 1 d . .
C5 C 0.49765(16) 0.26792(12) 0.62316(11) 0.0333(5) Uani 1 1 d . .
C6 C 0.39855(17) 0.24135(14) 0.62342(12) 0.0425(5) Uani 1 1 d . .
H6 H 0.3407 0.2744 0.6194 0.051 Uiso 1 1 calc R U
C7 C 0.38291(18) 0.16804(14) 0.62944(12) 0.0470(6) Uani 1 1 d . .
H7 H 0.3135 0.1511 0.6276 0.056 Uiso 1 1 calc R U
C8 C 0.46665(18) 0.11919(13) 0.63812(11) 0.0420(5) Uani 1 1 d . .
H8 H 0.4552 0.0691 0.6437 0.050 Uiso 1 1 calc R U
C9 C 0.56914(17) 0.14212(11) 0.63885(10) 0.0318(4) Uani 1 1 d . .
C10 C 0.51409(18) 0.34823(12) 0.61490(13) 0.0434(6) Uani 1 1 d . .
H10 H 0.5962 0.3584 0.6395 0.052 Uiso 1 1 calc R U
C11 C 0.4555(2) 0.39631(14) 0.64915(16) 0.0633(8) Uani 1 1 d . .
H11A H 0.3742 0.3926 0.6222 0.095 Uiso 1 1 calc R U
H11B H 0.4788 0.4469 0.6493 0.095 Uiso 1 1 calc R U
H11C H 0.4762 0.3802 0.6978 0.095 Uiso 1 1 calc R U
C12 C 0.4760(2) 0.36877(15) 0.53675(15) 0.0658(8) Uani 1 1 d . .
H12A H 0.5157 0.3386 0.5160 0.099 Uiso 1 1 calc R U
H12B H 0.4930 0.4201 0.5332 0.099 Uiso 1 1 calc R U
H12C H 0.3952 0.3608 0.5113 0.099 Uiso 1 1 calc R U
C13 C 0.66100(19) 0.08745(11) 0.64870(11) 0.0378(5) Uani 1 1 d . .
H13 H 0.7324 0.1150 0.6615 0.045 Uiso 1 1 calc R U
C14 C 0.6789(2) 0.03361(12) 0.70836(12) 0.0458(6) Uani 1 1 d . .
H14A H 0.6899 0.0603 0.7514 0.069 Uiso 1 1 calc R U
H14B H 0.7452 0.0039 0.7171 0.069 Uiso 1 1 calc R U
H14C H 0.6130 0.0022 0.6949 0.069 Uiso 1 1 calc R U
C15 C 0.6367(3) 0.04611(13) 0.58020(13) 0.0590(7) Uani 1 1 d . .
H15A H 0.5640 0.0216 0.5645 0.088 Uiso 1 1 calc R U
H15B H 0.6955 0.0099 0.5885 0.088 Uiso 1 1 calc R U
H15C H 0.6349 0.0803 0.5438 0.088 Uiso 1 1 calc R U
C16 C 0.93639(15) 0.30814(10) 0.63149(9) 0.0231(4) Uani 1 1 d . .
C17 C 1.02909(16) 0.26220(10) 0.66314(10) 0.0274(4) Uani 1 1 d . .
C18 C 1.13336(18) 0.29165(12) 0.67552(12) 0.0379(5) Uani 1 1 d . .
H18 H 1.1986 0.2625 0.6972 0.045 Uiso 1 1 calc R U
C19 C 1.14347(18) 0.36217(12) 0.65692(12) 0.0418(5) Uani 1 1 d . .
H19 H 1.2156 0.3813 0.6668 0.050 Uiso 1 1 calc R U
C20 C 1.05054(19) 0.40517(11) 0.62425(12) 0.0368(5) Uani 1 1 d . .
H20 H 1.0592 0.4535 0.6114 0.044 Uiso 1 1 calc R U
C21 C 0.94332(17) 0.37876(10) 0.60958(10) 0.0276(4) Uani 1 1 d . .
C22 C 1.01577(17) 0.18330(10) 0.67945(11) 0.0309(4) Uani 1 1 d . .
H22 H 0.9502 0.1805 0.6918 0.037 Uiso 1 1 calc R U
C23 C 0.9889(3) 0.13572(13) 0.61378(14) 0.0591(7) Uani 1 1 d . .
H23A H 0.9208 0.1537 0.5749 0.089 Uiso 1 1 calc R U
H23B H 0.9774 0.0854 0.6246 0.089 Uiso 1 1 calc R U
H23C H 1.0515 0.1377 0.6000 0.089 Uiso 1 1 calc R U
C24 C 1.11677(19) 0.15265(13) 0.74160(13) 0.0465(6) Uani 1 1 d . .
H24A H 1.1804 0.1491 0.7289 0.070 Uiso 1 1 calc R U
H24B H 1.0986 0.1043 0.7534 0.070 Uiso 1 1 calc R U
H24C H 1.1363 0.1849 0.7824 0.070 Uiso 1 1 calc R U
C25 C 0.83930(18) 0.42545(11) 0.57051(11) 0.0342(5) Uani 1 1 d . .
H25 H 0.7750 0.3915 0.5467 0.041 Uiso 1 1 calc R U
C26 C 0.8115(2) 0.47174(14) 0.62136(13) 0.0516(6) Uani 1 1 d . .
H26A H 0.7998 0.4402 0.6555 0.077 Uiso 1 1 calc R U
H26B H 0.7433 0.4997 0.5949 0.077 Uiso 1 1 calc R U
H26C H 0.8737 0.5051 0.6465 0.077 Uiso 1 1 calc R U
C27 C 0.8488(2) 0.47221(13) 0.51311(13) 0.0522(6) Uani 1 1 d . .
H27A H 0.7770 0.4962 0.4859 0.078 Uiso 1 1 calc R U
H27B H 0.8686 0.4415 0.4817 0.078 Uiso 1 1 calc R U
H27C H 0.9071 0.5090 0.5349 0.078 Uiso 1 1 calc R U
C28 C 0.65673(14) 0.30320(10) 0.82726(9) 0.0220(4) Uani 1 1 d . .
C29 C 0.68061(15) 0.37460(10) 0.85483(10) 0.0258(4) Uani 1 1 d . .
C30 C 0.61464(17) 0.40546(11) 0.88520(11) 0.0342(5) Uani 1 1 d . .
H30 H 0.6317 0.4532 0.9041 0.041 Uiso 1 1 calc R U
C31 C 0.52549(17) 0.36923(12) 0.88886(11) 0.0363(5) Uani 1 1 d . .
H31 H 0.4792 0.3925 0.9074 0.044 Uiso 1 1 calc R U
C32 C 0.50496(16) 0.29838(12) 0.86497(10) 0.0325(5) Uani 1 1 d . .
H32 H 0.4446 0.2728 0.8682 0.039 Uiso 1 1 calc R U
C33 C 0.56966(14) 0.26342(11) 0.83639(9) 0.0248(4) Uani 1 1 d . .
C34 C 0.77318(16) 0.41941(10) 0.84897(10) 0.0296(4) Uani 1 1 d . .
H34 H 0.8301 0.3850 0.8464 0.035 Uiso 1 1 calc R U
C35 C 0.8329(2) 0.46974(14) 0.91201(14) 0.0536(7) Uani 1 1 d . .
H35A H 0.7821 0.5090 0.9113 0.080 Uiso 1 1 calc R U
H35B H 0.8995 0.4904 0.9092 0.080 Uiso 1 1 calc R U
H35C H 0.8553 0.4420 0.9559 0.080 Uiso 1 1 calc R U
C36 C 0.7267(2) 0.46350(13) 0.78113(13) 0.0496(6) Uani 1 1 d . .
H36A H 0.6955 0.4306 0.7406 0.074 Uiso 1 1 calc R U
H36B H 0.7870 0.4924 0.7779 0.074 Uiso 1 1 calc R U
H36C H 0.6677 0.4960 0.7812 0.074 Uiso 1 1 calc R U
C37 C 0.55011(16) 0.18389(11) 0.81631(11) 0.0325(5) Uani 1 1 d . .
H37 H 0.5562 0.1777 0.7705 0.039 Uiso 1 1 calc R U
C38 C 0.64105(19) 0.13645(11) 0.87142(12) 0.0400(5) Uani 1 1 d . .
H38A H 0.7151 0.1536 0.8775 0.060 Uiso 1 1 calc R U
H38B H 0.6310 0.0859 0.8553 0.060 Uiso 1 1 calc R U
H38C H 0.6350 0.1397 0.9166 0.060 Uiso 1 1 calc R U
C39 C 0.43501(19) 0.15546(14) 0.80622(13) 0.0529(7) Uani 1 1 d . .
H39A H 0.4304 0.1546 0.8519 0.079 Uiso 1 1 calc R U
H39B H 0.4244 0.1062 0.7867 0.079 Uiso 1 1 calc R U
H39C H 0.3765 0.1874 0.7737 0.079 Uiso 1 1 calc R U
C40 C 0.9472(2) 0.22916(12) 0.95720(11) 0.0393(5) Uani 1 1 d . .
H40A H 0.9960 0.2640 0.9920 0.059 Uiso 1 1 calc R U
H40B H 0.9435 0.1841 0.9811 0.059 Uiso 1 1 calc R U
H40C H 0.8719 0.2498 0.9331 0.059 Uiso 1 1 calc R U
C41 C 0.92571(17) 0.12959(11) 0.83644(11) 0.0334(5) Uani 1 1 d . .
H41A H 0.8503 0.1451 0.8040 0.050 Uiso 1 1 calc R U
H41B H 0.9204 0.0915 0.8677 0.050 Uiso 1 1 calc R U
H41C H 0.9652 0.1106 0.8093 0.050 Uiso 1 1 calc R U
C42 C 1.15342(18) 0.17905(12) 0.94324(12) 0.0436(5) Uani 1 1 d . .
H42A H 1.1852 0.1621 0.9110 0.065 Uiso 1 1 calc R U
H42B H 1.1548 0.1394 0.9749 0.065 Uiso 1 1 calc R U
H42C H 1.1978 0.2199 0.9711 0.065 Uiso 1 1 calc R U
C43 C 1.11794(19) 0.38622(13) 0.95338(11) 0.0432(5) Uani 1 1 d . .
H43A H 1.0481 0.3985 0.9571 0.065 Uiso 1 1 calc R U
H43B H 1.1653 0.4295 0.9630 0.065 Uiso 1 1 calc R U
H43C H 1.1575 0.3483 0.9878 0.065 Uiso 1 1 calc R U
C44 C 1.22512(17) 0.32878(12) 0.86384(13) 0.0422(5) Uani 1 1 d . .
H44A H 1.2620 0.2924 0.9006 0.063 Uiso 1 1 calc R U
H44B H 1.2718 0.3725 0.8740 0.063 Uiso 1 1 calc R U
H44C H 1.2148 0.3090 0.8179 0.063 Uiso 1 1 calc R U
C45 C 1.03026(18) 0.43080(11) 0.80007(11) 0.0351(5) Uani 1 1 d . .
H45A H 1.0200 0.4160 0.7526 0.053 Uiso 1 1 calc R U
H45B H 1.0838 0.4711 0.8163 0.053 Uiso 1 1 calc R U
H45C H 0.9582 0.4464 0.7988 0.053 Uiso 1 1 calc R U
N1 N 0.67429(13) 0.23958(8) 0.61546(8) 0.0243(3) Uani 1 1 d . .
N2 N 0.82637(12) 0.27805(8) 0.61417(7) 0.0216(3) Uani 1 1 d . .
N3 N 0.71607(13) 0.27239(10) 0.79290(9) 0.0259(4) Uani 1 1 d . .
N4 N 0.99074(11) 0.28209(8) 0.83662(7) 0.0208(3) Uani 1 1 d . .
Si1 Si 1.00496(4) 0.20926(3) 0.89084(3) 0.02586(12) Uani 1 1 d . .
Si2 Si 1.08514(4) 0.35245(3) 0.86191(3) 0.02538(12) Uani 1 1 d . .
Co1 Co 0.83697(2) 0.28729(2) 0.76665(2) 0.01838(7) Uani 1 1 d . .
H3N H 0.6958(19) 0.2322(13) 0.7819(13) 0.042(7) Uiso 1 1 d . .

loop_
_atom_site_aniso_label
_atom_site_aniso_U_11
_atom_site_aniso_U_22
_atom_site_aniso_U_33
_atom_site_aniso_U_23
_atom_site_aniso_U_13
_atom_site_aniso_U_12
C1 0.0219(9) 0.0154(9) 0.0244(9) -0.0005(7) 0.0113(7) -0.0002(7)
C2 0.0399(12) 0.0323(12) 0.0213(10) -0.0051(8) 0.0079(9) -0.0104(9)
C3 0.0422(12) 0.0287(11) 0.0217(9) -0.0038(8) 0.0146(9) -0.0064(9)
C4 0.0216(9) 0.0334(11) 0.0227(9) -0.0030(8) 0.0040(7) -0.0111(8)
C5 0.0202(9) 0.0401(12) 0.0315(11) 0.0007(9) 0.0029(8) -0.0050(8)
C6 0.0220(10) 0.0583(15) 0.0401(13) 0.0009(11) 0.0062(9) -0.0039(10)
C7 0.0267(11) 0.0684(17) 0.0403(13) -0.0035(12) 0.0087(10) -0.0233(11)
C8 0.0414(13) 0.0438(13) 0.0346(12) -0.0060(10) 0.0099(10) -0.0244(11)
C9 0.0329(11) 0.0336(11) 0.0236(10) -0.0060(9) 0.0066(8) -0.0148(9)
C10 0.0255(11) 0.0379(13) 0.0580(15) 0.0042(11) 0.0091(10) 0.0011(9)
C11 0.0427(15) 0.0498(16) 0.090(2) -0.0008(15) 0.0211(15) 0.0126(12)
C12 0.0573(17) 0.0593(18) 0.075(2) 0.0278(16) 0.0224(15) 0.0067(14)
C13 0.0457(13) 0.0269(11) 0.0399(12) -0.0054(9) 0.0170(10) -0.0093(9)
C14 0.0538(15) 0.0365(13) 0.0408(13) -0.0014(11) 0.0136(11) -0.0113(11)
C15 0.098(2) 0.0365(14) 0.0440(15) -0.0027(12) 0.0317(15) 0.0012(14)
C16 0.0284(10) 0.0217(9) 0.0254(9) -0.0038(7) 0.0174(8) -0.0033(7)
C17 0.0333(11) 0.0259(10) 0.0334(10) -0.0022(8) 0.0243(9) 0.0006(8)
C18 0.0316(11) 0.0396(12) 0.0504(13) 0.0011(11) 0.0250(10) 0.0039(10)
C19 0.0356(12) 0.0446(13) 0.0573(15) -0.0038(11) 0.0313(11) -0.0112(10)
C20 0.0476(13) 0.0267(11) 0.0474(13) -0.0012(10) 0.0313(11) -0.0087(10)
C21 0.0373(11) 0.0218(10) 0.0285(10) -0.0025(8) 0.0186(9) -0.0024(8)
C22 0.0361(11) 0.0258(10) 0.0385(11) 0.0022(9) 0.0231(10) 0.0044(9)
C23 0.097(2) 0.0270(13) 0.0564(16) -0.0028(12) 0.0350(16) 0.0052(13)
C24 0.0439(14) 0.0390(13) 0.0599(16) 0.0117(12) 0.0249(12) 0.0140(11)
C25 0.0402(12) 0.0239(10) 0.0357(11) 0.0026(9) 0.0133(10) -0.0024(9)
C26 0.0541(16) 0.0541(16) 0.0487(15) 0.0055(12) 0.0236(12) 0.0225(12)
C27 0.0783(19) 0.0328(13) 0.0445(14) 0.0081(11) 0.0249(14) 0.0039(12)
C28 0.0164(8) 0.0288(10) 0.0213(9) 0.0039(7) 0.0083(7) 0.0026(7)
C29 0.0258(10) 0.0253(10) 0.0281(10) 0.0051(8) 0.0130(8) 0.0055(8)
C30 0.0385(12) 0.0276(11) 0.0416(12) 0.0059(9) 0.0217(10) 0.0132(9)
C31 0.0354(11) 0.0404(13) 0.0437(12) 0.0111(10) 0.0272(10) 0.0182(10)
C32 0.0219(9) 0.0469(13) 0.0319(11) 0.0101(9) 0.0144(8) 0.0071(9)
C33 0.0165(8) 0.0336(10) 0.0235(9) 0.0045(8) 0.0076(7) 0.0015(7)
C34 0.0318(11) 0.0209(10) 0.0405(12) -0.0046(9) 0.0195(9) 0.0008(8)
C35 0.0501(15) 0.0530(16) 0.0593(16) -0.0190(13) 0.0244(13) -0.0123(12)
C36 0.0481(14) 0.0476(15) 0.0564(16) 0.0133(12) 0.0251(12) -0.0082(11)
C37 0.0255(10) 0.0405(12) 0.0338(11) -0.0057(9) 0.0148(9) -0.0111(9)
C38 0.0450(13) 0.0278(11) 0.0487(13) -0.0013(10) 0.0212(11) -0.0045(10)
C39 0.0363(13) 0.0665(17) 0.0592(16) -0.0118(13) 0.0235(12) -0.0244(12)
C40 0.0519(14) 0.0425(13) 0.0273(11) -0.0007(9) 0.0203(10) -0.0064(10)
C41 0.0334(11) 0.0262(11) 0.0392(12) -0.0007(9) 0.0139(9) -0.0017(9)
C42 0.0352(12) 0.0362(13) 0.0424(13) 0.0052(11) -0.0003(10) 0.0034(10)
C43 0.0447(13) 0.0420(13) 0.0353(12) -0.0141(10) 0.0093(10) -0.0097(11)
C44 0.0236(10) 0.0440(14) 0.0602(15) -0.0079(11) 0.0189(10) -0.0077(9)
C45 0.0352(11) 0.0290(11) 0.0429(12) -0.0023(9) 0.0182(10) -0.0063(9)
N1 0.0256(8) 0.0241(8) 0.0214(8) -0.0033(7) 0.0081(6) -0.0059(6)
N2 0.0272(8) 0.0186(8) 0.0202(7) -0.0012(6) 0.0111(6) -0.0016(6)
N3 0.0241(8) 0.0269(10) 0.0309(9) -0.0094(7) 0.0157(7) -0.0068(7)
N4 0.0152(7) 0.0247(8) 0.0209(7) -0.0019(6) 0.0061(6) -0.0009(6)
Si1 0.0248(3) 0.0257(3) 0.0234(3) 0.0004(2) 0.0066(2) -0.0007(2)
Si2 0.0194(2) 0.0268(3) 0.0291(3) -0.0064(2) 0.0093(2) -0.0047(2)
Co1 0.01626(11) 0.02055(13) 0.01931(12) -0.00312(10) 0.00844(9) -0.00159(10)

loop_
_atom_type_symbol
_atom_type_description
_atom_type_scat_dispersion_real
_atom_type_scat_dispersion_imag
_atom_type_scat_source
C C 0.0033 0.0016 'International Tables Vol C Tables 4.2.6.8 and 6.1.1.4'
H H 0.0000 0.0000 'International Tables Vol C Tables 4.2.6.8 and 6.1.1.4'
N N 0.0061 0.0033 'International Tables Vol C Tables 4.2.6.8 and 6.1.1.4'
Si Si 0.0817 0.0704 'International Tables Vol C Tables 4.2.6.8 and 6.1.1.4'
Co Co 0.3494 0.9721 'International Tables Vol C Tables 4.2.6.8 and 6.1.1.4'

loop_
_geom_angle_atom_site_label_1
_geom_angle_atom_site_label_2
_geom_angle_atom_site_label_3
_geom_angle
N1 C1 N2 102.67(14)
N1 C1 Co1 127.54(12)
N2 C1 Co1 129.51(13)
C3 C2 N1 107.01(17)
C3 C2 H2 126.5
N1 C2 H2 126.5
C2 C3 N2 106.67(16)
C2 C3 H3 126.7
N2 C3 H3 126.7
C9 C4 C5 123.86(17)
C9 C4 N1 117.20(17)
C5 C4 N1 118.23(17)
C6 C5 C4 116.6(2)
C6 C5 C10 121.4(2)
C4 C5 C10 121.97(17)
C7 C6 C5 121.3(2)
C7 C6 H6 119.4
C5 C6 H6 119.4
C8 C7 C6 120.7(2)
C8 C7 H7 119.6
C6 C7 H7 119.6
C7 C8 C9 121.1(2)
C7 C8 H8 119.4
C9 C8 H8 119.4
C4 C9 C8 116.4(2)
C4 C9 C13 123.18(17)
C8 C9 C13 120.46(19)
C5 C10 C11 112.8(2)
C5 C10 C12 111.2(2)
C11 C10 C12 110.4(2)
C5 C10 H10 107.4
C11 C10 H10 107.4
C12 C10 H10 107.4
C10 C11 H11A 109.5
C10 C11 H11B 109.5
H11A C11 H11B 109.5
C10 C11 H11C 109.5
H11A C11 H11C 109.5
H11B C11 H11C 109.5
C10 C12 H12A 109.5
C10 C12 H12B 109.5
H12A C12 H12B 109.5
C10 C12 H12C 109.5
H12A C12 H12C 109.5
H12B C12 H12C 109.5
C9 C13 C15 111.15(19)
C9 C13 C14 112.40(18)
C15 C13 C14 109.78(18)
C9 C13 H13 107.8
C15 C13 H13 107.8
C14 C13 H13 107.8
C13 C14 H14A 109.5
C13 C14 H14B 109.5
H14A C14 H14B 109.5
C13 C14 H14C 109.5
H14A C14 H14C 109.5
H14B C14 H14C 109.5
C13 C15 H15A 109.5
C13 C15 H15B 109.5
H15A C15 H15B 109.5
C13 C15 H15C 109.5
H15A C15 H15C 109.5
H15B C15 H15C 109.5
C21 C16 C17 123.65(17)
C21 C16 N2 118.14(17)
C17 C16 N2 117.90(16)
C18 C17 C16 116.50(18)
C18 C17 C22 121.84(18)
C16 C17 C22 121.58(17)
C19 C18 C17 121.2(2)
C19 C18 H18 119.4
C17 C18 H18 119.4
C20 C19 C18 120.8(2)
C20 C19 H19 119.6
C18 C19 H19 119.6
C19 C20 C21 120.91(19)
C19 C20 H20 119.5
C21 C20 H20 119.5
C16 C21 C20 116.82(19)
C16 C21 C25 122.15(17)
C20 C21 C25 121.02(18)
C17 C22 C24 113.82(18)
C17 C22 C23 110.48(16)
C24 C22 C23 109.87(18)
C17 C22 H22 107.5
C24 C22 H22 107.5
C23 C22 H22 107.5
C22 C23 H23A 109.5
C22 C23 H23B 109.5
H23A C23 H23B 109.5
C22 C23 H23C 109.5
H23A C23 H23C 109.5
H23B C23 H23C 109.5
C22 C24 H24A 109.5
C22 C24 H24B 109.5
H24A C24 H24B 109.5
C22 C24 H24C 109.5
H24A C24 H24C 109.5
H24B C24 H24C 109.5
C26 C25 C27 110.83(18)
C26 C25 C21 111.49(17)
C27 C25 C21 112.74(17)
C26 C25 H25 107.2
C27 C25 H25 107.2
C21 C25 H25 107.2
C25 C26 H26A 109.5
C25 C26 H26B 109.5
H26A C26 H26B 109.5
C25 C26 H26C 109.5
H26A C26 H26C 109.5
H26B C26 H26C 109.5
C25 C27 H27A 109.5
C25 C27 H27B 109.5
H27A C27 H27B 109.5
C25 C27 H27C 109.5
H27A C27 H27C 109.5
H27B C27 H27C 109.5
N3 C28 C29 120.92(16)
N3 C28 C33 120.92(17)
C29 C28 C33 118.16(15)
C30 C29 C28 119.29(17)
C30 C29 C34 119.30(17)
C28 C29 C34 121.35(15)
C31 C30 C29 122.3(2)
C31 C30 H30 118.8
C29 C30 H30 118.8
C30 C31 C32 118.59(17)
C30 C31 H31 120.7
C32 C31 H31 120.7
C31 C32 C33 122.10(18)
C31 C32 H32 118.9
C33 C32 H32 118.9
C32 C33 C28 119.19(18)
C32 C33 C37 120.30(16)
C28 C33 C37 120.50(15)
C29 C34 C36 110.06(17)
C29 C34 C35 113.54(16)
C36 C34 C35 109.76(18)
C29 C34 H34 107.8
C36 C34 H34 107.8
C35 C34 H34 107.8
C34 C35 H35A 109.5
C34 C35 H35B 109.5
H35A C35 H35B 109.5
C34 C35 H35C 109.5
H35A C35 H35C 109.5
H35B C35 H35C 109.5
C34 C36 H36A 109.5
C34 C36 H36B 109.5
H36A C36 H36B 109.5
C34 C36 H36C 109.5
H36A C36 H36C 109.5
H36B C36 H36C 109.5
C33 C37 C39 114.31(17)
C33 C37 C38 110.73(16)
C39 C37 C38 108.82(18)
C33 C37 H37 107.6
C39 C37 H37 107.6
C38 C37 H37 107.6
C37 C38 H38A 109.5
C37 C38 H38B 109.5
H38A C38 H38B 109.5
C37 C38 H38C 109.5
H38A C38 H38C 109.5
H38B C38 H38C 109.5
C37 C39 H39A 109.5
C37 C39 H39B 109.5
H39A C39 H39B 109.5
C37 C39 H39C 109.5
H39A C39 H39C 109.5
H39B C39 H39C 109.5
Si1 C40 H40A 109.5
Si1 C40 H40B 109.5
H40A C40 H40B 109.5
Si1 C40 H40C 109.5
H40A C40 H40C 109.5
H40B C40 H40C 109.5
Si1 C41 H41A 109.5
Si1 C41 H41B 109.5
H41A C41 H41B 109.5
Si1 C41 H41C 109.5
H41A C41 H41C 109.5
H41B C41 H41C 109.5
Si1 C42 H42A 109.5
Si1 C42 H42B 109.5
H42A C42 H42B 109.5
Si1 C42 H42C 109.5
H42A C42 H42C 109.5
H42B C42 H42C 109.5
Si2 C43 H43A 109.5
Si2 C43 H43B 109.5
H43A C43 H43B 109.5
Si2 C43 H43C 109.5
H43A C43 H43C 109.5
H43B C43 H43C 109.5
Si2 C44 H44A 109.5
Si2 C44 H44B 109.5
H44A C44 H44B 109.5
Si2 C44 H44C 109.5
H44A C44 H44C 109.5
H44B C44 H44C 109.5
Si2 C45 H45A 109.5
Si2 C45 H45B 109.5
H45A C45 H45B 109.5
Si2 C45 H45C 109.5
H45A C45 H45C 109.5
H45B C45 H45C 109.5
C1 N1 C2 111.68(15)
C1 N1 C4 131.01(14)
C2 N1 C4 117.31(15)
C1 N2 C3 111.96(15)
C1 N2 C16 127.14(15)
C3 N2 C16 120.90(14)
C28 N3 Co1 144.08(14)
C28 N3 H3N 109.9(17)
Co1 N3 H3N 105.8(17)
Si1 N4 Si2 121.55(9)
Si1 N4 Co1 109.06(7)
Si2 N4 Co1 125.86(8)
N4 Si1 C40 111.68(9)
N4 Si1 C42 114.52(9)
C40 Si1 C42 105.82(11)
N4 Si1 C41 109.43(8)
C40 Si1 C41 107.74(10)
C42 Si1 C41 107.33(10)
N4 Si2 C45 110.54(9)
N4 Si2 C44 114.07(9)
C45 Si2 C44 106.58(10)
N4 Si2 C43 112.95(9)
C45 Si2 C43 107.71(10)
C44 Si2 C43 104.53(11)
N3 Co1 N4 120.59(7)
N3 Co1 C1 107.10(7)
N4 Co1 C1 128.42(6)

loop_
_geom_bond_atom_site_label_1
_geom_bond_atom_site_label_2
_geom_bond_distance
C1 N1 1.364(2)
C1 N2 1.368(2)
C1 Co1 2.0787(17)
C2 C3 1.327(3)
C2 N1 1.393(2)
C2 H2 0.9500
C3 N2 1.389(2)
C3 H3 0.9500
C4 C9 1.399(3)
C4 C5 1.400(3)
C4 N1 1.457(2)
C5 C6 1.395(3)
C5 C10 1.515(3)
C6 C7 1.379(3)
C6 H6 0.9500
C7 C8 1.374(3)
C7 H7 0.9500
C8 C9 1.407(3)
C8 H8 0.9500
C9 C13 1.519(3)
C10 C11 1.533(3)
C10 C12 1.539(3)
C10 H10 1.0000
C11 H11A 0.9800
C11 H11B 0.9800
C11 H11C 0.9800
C12 H12A 0.9800
C12 H12B 0.9800
C12 H12C 0.9800
C13 C15 1.530(3)
C13 C14 1.531(3)
C13 H13 1.0000
C14 H14A 0.9800
C14 H14B 0.9800
C14 H14C 0.9800
C15 H15A 0.9800
C15 H15B 0.9800
C15 H15C 0.9800
C16 C21 1.394(3)
C16 C17 1.401(3)
C16 N2 1.447(2)
C17 C18 1.394(3)
C17 C22 1.519(3)
C18 C19 1.378(3)
C18 H18 0.9500
C19 C20 1.373(3)
C19 H19 0.9500
C20 C21 1.399(3)
C20 H20 0.9500
C21 C25 1.529(3)
C22 C24 1.523(3)
C22 C23 1.538(3)
C22 H22 1.0000
C23 H23A 0.9800
C23 H23B 0.9800
C23 H23C 0.9800
C24 H24A 0.9800
C24 H24B 0.9800
C24 H24C 0.9800
C25 C26 1.521(3)
C25 C27 1.523(3)
C25 H25 1.0000
C26 H26A 0.9800
C26 H26B 0.9800
C26 H26C 0.9800
C27 H27A 0.9800
C27 H27B 0.9800
C27 H27C 0.9800
C28 N3 1.384(2)
C28 C29 1.416(3)
C28 C33 1.438(2)
C29 C30 1.393(2)
C29 C34 1.518(3)
C30 C31 1.379(3)
C30 H30 0.9500
C31 C32 1.382(3)
C31 H31 0.9500
C32 C33 1.386(2)
C32 H32 0.9500
C33 C37 1.515(3)
C34 C36 1.520(3)
C34 C35 1.530(3)
C34 H34 1.0000
C35 H35A 0.9800
C35 H35B 0.9800
C35 H35C 0.9800
C36 H36A 0.9800
C36 H36B 0.9800
C36 H36C 0.9800
C37 C39 1.531(3)
C37 C38 1.537(3)
C37 H37 1.0000
C38 H38A 0.9800
C38 H38B 0.9800
C38 H38C 0.9800
C39 H39A 0.9800
C39 H39B 0.9800
C39 H39C 0.9800
C40 Si1 1.875(2)
C40 H40A 0.9800
C40 H40B 0.9800
C40 H40C 0.9800
C41 Si1 1.880(2)
C41 H41A 0.9800
C41 H41B 0.9800
C41 H41C 0.9800
C42 Si1 1.878(2)
C42 H42A 0.9800
C42 H42B 0.9800
C42 H42C 0.9800
C43 Si2 1.878(2)
C43 H43A 0.9800
C43 H43B 0.9800
C43 H43C 0.9800
C44 Si2 1.876(2)
C44 H44A 0.9800
C44 H44B 0.9800
C44 H44C 0.9800
C45 Si2 1.867(2)
C45 H45A 0.9800
C45 H45B 0.9800
C45 H45C 0.9800
N3 Co1 1.9073(15)
N3 H3N 0.79(2)
N4 Si1 1.7135(15)
N4 Si2 1.7173(15)
N4 Co1 1.9372(14)

loop_
_geom_torsion_atom_site_label_1
_geom_torsion_atom_site_label_2
_geom_torsion_atom_site_label_3
_geom_torsion_atom_site_label_4
_geom_torsion
N1 C2 C3 N2 -0.3(2)
C9 C4 C5 C6 -2.3(3)
N1 C4 C5 C6 167.73(17)
C9 C4 C5 C10 178.70(19)
N1 C4 C5 C10 -11.3(3)
C4 C5 C6 C7 -0.4(3)
C10 C5 C6 C7 178.6(2)
C5 C6 C7 C8 2.5(3)
C6 C7 C8 C9 -2.1(3)
C5 C4 C9 C8 2.7(3)
N1 C4 C9 C8 -167.40(16)
C5 C4 C9 C13 -177.59(18)
N1 C4 C9 C13 12.3(3)
C7 C8 C9 C4 -0.5(3)
C7 C8 C9 C13 179.8(2)
C6 C5 C10 C11 33.7(3)
C4 C5 C10 C11 -147.3(2)
C6 C5 C10 C12 -90.9(3)
C4 C5 C10 C12 88.0(2)
C4 C9 C13 C15 -101.5(2)
C8 C9 C13 C15 78.1(2)
C4 C9 C13 C14 134.9(2)
C8 C9 C13 C14 -45.4(3)
C21 C16 C17 C18 3.0(3)
N2 C16 C17 C18 176.49(16)
C21 C16 C17 C22 -173.83(17)
N2 C16 C17 C22 -0.3(2)
C16 C17 C18 C19 -0.4(3)
C22 C17 C18 C19 176.41(19)
C17 C18 C19 C20 -1.3(3)
C18 C19 C20 C21 0.6(3)
C17 C16 C21 C20 -3.7(3)
N2 C16 C21 C20 -177.16(16)
C17 C16 C21 C25 175.58(17)
N2 C16 C21 C25 2.1(2)
C19 C20 C21 C16 1.8(3)
C19 C20 C21 C25 -177.47(19)
C18 C17 C22 C24 31.2(3)
C16 C17 C22 C24 -152.18(18)
C18 C17 C22 C23 -93.0(2)
C16 C17 C22 C23 83.7(2)
C16 C21 C25 C26 92.2(2)
C20 C21 C25 C26 -88.5(2)
C16 C21 C25 C27 -142.35(19)
C20 C21 C25 C27 36.9(3)
N3 C28 C29 C30 176.06(18)
C33 C28 C29 C30 -4.4(3)
N3 C28 C29 C34 -1.1(3)
C33 C28 C29 C34 178.45(17)
C28 C29 C30 C31 -0.7(3)
C34 C29 C30 C31 176.53(18)
C29 C30 C31 C32 3.6(3)
C30 C31 C32 C33 -1.3(3)
C31 C32 C33 C28 -3.8(3)
C31 C32 C33 C37 175.06(18)
N3 C28 C33 C32 -173.86(17)
C29 C28 C33 C32 6.6(3)
N3 C28 C33 C37 7.2(3)
C29 C28 C33 C37 -172.32(17)
C30 C29 C34 C36 -86.8(2)
C28 C29 C34 C36 90.4(2)
C30 C29 C34 C35 36.7(3)
C28 C29 C34 C35 -146.16(19)
C32 C33 C37 C39 19.8(3)
C28 C33 C37 C39 -161.32(18)
C32 C33 C37 C38 -103.5(2)
C28 C33 C37 C38 75.4(2)
N2 C1 N1 C2 0.05(19)
Co1 C1 N1 C2 -174.36(13)
N2 C1 N1 C4 179.47(18)
Co1 C1 N1 C4 5.1(3)
C3 C2 N1 C1 0.2(2)
C3 C2 N1 C4 -179.34(17)
C9 C4 N1 C1 -101.4(2)
C5 C4 N1 C1 87.9(2)
C9 C4 N1 C2 77.9(2)
C5 C4 N1 C2 -92.8(2)
N1 C1 N2 C3 -0.24(19)
Co1 C1 N2 C3 174.01(13)
N1 C1 N2 C16 179.72(16)
Co1 C1 N2 C16 -6.0(3)
C2 C3 N2 C1 0.4(2)
C2 C3 N2 C16 -179.62(17)
C21 C16 N2 C1 -103.4(2)
C17 C16 N2 C1 82.8(2)
C21 C16 N2 C3 76.6(2)
C17 C16 N2 C3 -97.3(2)
C29 C28 N3 Co1 3.7(3)
C33 C28 N3 Co1 -175.82(17)
Si2 N4 Si1 C40 82.56(12)
Co1 N4 Si1 C40 -77.37(10)
Si2 N4 Si1 C42 -37.69(13)
Co1 N4 Si1 C42 162.38(9)
Si2 N4 Si1 C41 -158.23(10)
Co1 N4 Si1 C41 41.84(10)
Si1 N4 Si2 C45 -168.15(10)
Co1 N4 Si2 C45 -11.74(12)
Si1 N4 Si2 C44 71.78(13)
Co1 N4 Si2 C44 -131.81(11)
Si1 N4 Si2 C43 -47.40(13)
Co1 N4 Si2 C43 109.01(12)
